data_7211291
loop_
_publ_author_name
'Edkins, Robert M.'
'Probert, Michael R.'
'Fucke, Katharina'
'Robertson, Craig M.'
'Howard, Judith A. K.'
'Beeby, Andrew'

_publ_section_title
;
 The formation of peroxide degradation products of photochromic
 triphenylimidazolyl radical-dimers.
;
_journal_issue 20
_journal_name_full 'Physical chemistry chemical physics : PCCP'
_journal_page_first 7848
_journal_page_last 7853
_journal_paper_doi 10.1039/c3cp50757b
_journal_volume 15
_journal_year 2013
_chemical_formula_moiety 'C50 H46 N4'
_chemical_formula_sum 'C50 H46 N4'
_chemical_formula_weight 702.91
_chemical_name_systematic
;
?
;
_space_group_crystal_system monoclinic
_space_group_IT_number 14
_space_group_name_Hall '-P 2yn'
_space_group_name_H-M_alt 'P 1 21/n 1'
_symmetry_space_group_name_Hall '-P 2yn'
_symmetry_space_group_name_H-M 'P 1 21/n 1'
_atom_sites_solution_hydrogens geom
_atom_sites_solution_primary direct
_atom_sites_solution_secondary difmap
_audit_creation_date 2011-11-09
_audit_creation_method
;
Olex2 1.1-alpha
(compiled 2011.11.01 svn.r2039, GUI svn.r3906)
;
_cell_angle_alpha 90.00
_cell_angle_beta 98.3060(4)
_cell_angle_gamma 90.00
_cell_formula_units_Z 4
_cell_length_a 12.6166(2)
_cell_length_b 12.1515(2)
_cell_length_c 26.5190(4)
_cell_measurement_reflns_used 9908
_cell_measurement_temperature 99.98
_cell_measurement_theta_max 68.227
_cell_measurement_theta_min 3.695
_cell_volume 4023.00(11)
_computing_cell_refinement 'SAINT v7.68A (Bruker, 2009)'
_computing_data_collection 'Proteum2 (Bruker, 2010)'
_computing_data_reduction 'SAINT v7.68A (Bruker, 2009)'
_computing_molecular_graphics
;
O. V. Dolomanov, L. J. Bourhis, R. J. Gildea, J. A. K. Howard and H. Puschmann,
OLEX2: a complete structure solution, refinement and analysis program.
J. Appl. Cryst. (2009). 42, 339-341.
;
_computing_publication_material
;
O. V. Dolomanov, L. J. Bourhis, R. J. Gildea, J. A. K. Howard and H. Puschmann,
OLEX2: a complete structure solution, refinement and analysis program.
J. Appl. Cryst. (2009). 42, 339-341.
;
_computing_structure_refinement
;
XL, G.M. Sheldrick, Acta Cryst.
(2008). A64, 112-122
;
_computing_structure_solution 'SHELXS-97 (Sheldrick, 2008)'
_diffrn_ambient_temperature 99.98
_diffrn_detector 'CCD area detector'
_diffrn_detector_type 'Bruker Pt 135 CCD area detector'
_diffrn_measured_fraction_theta_full 0.952
_diffrn_measured_fraction_theta_max 0.952
_diffrn_measurement_device 'three-circle diffractometer'
_diffrn_measurement_device_type 'Bruker Pt 135 CCD area detector'
_diffrn_measurement_method '\f and \w scans'
_diffrn_radiation_collimation 'focused optics'
_diffrn_radiation_monochromator 'Bruker Helios multilayer optics'
_diffrn_radiation_probe x-ray
_diffrn_radiation_type CuK\a
_diffrn_radiation_wavelength 1.54188
_diffrn_radiation_xray_symbol K-L~3~
_diffrn_reflns_av_R_equivalents 0.0291
_diffrn_reflns_av_unetI/netI 0.0170
_diffrn_reflns_limit_h_max 15
_diffrn_reflns_limit_h_min -15
_diffrn_reflns_limit_k_max 14
_diffrn_reflns_limit_k_min -14
_diffrn_reflns_limit_l_max 31
_diffrn_reflns_limit_l_min -29
_diffrn_reflns_number 43177
_diffrn_reflns_theta_full 68.66
_diffrn_reflns_theta_max 68.66
_diffrn_reflns_theta_min 3.37
_diffrn_source 'Microstar rotating anode'
_diffrn_source_target Cu
_diffrn_source_type 'rotating anode'
_exptl_absorpt_coefficient_mu 0.519
_exptl_absorpt_correction_T_max 0.7531
_exptl_absorpt_correction_T_min 0.6199
_exptl_absorpt_correction_type multi-scan
_exptl_absorpt_process_details
;
SADABS-2008/1 (Bruker,2008) was used for absorption correction.
R(int) was 0.0840 before and 0.0411 after correction.
The Ratio of minimum to maximum transmission is 0.8231.
The \l/2 correction factor is 0.0015.
;
_exptl_crystal_colour 'clear light yellow'
_exptl_crystal_colour_lustre clear
_exptl_crystal_colour_modifier light
_exptl_crystal_colour_primary yellow
_exptl_crystal_density_diffrn 1.161
_exptl_crystal_density_method 'not measured'
_exptl_crystal_description plate
_exptl_crystal_F_000 1496
_exptl_crystal_size_max 0.26
_exptl_crystal_size_mid 0.2
_exptl_crystal_size_min 0.11
_refine_diff_density_max 0.216
_refine_diff_density_min -0.225
_refine_diff_density_rms 0.033
_refine_ls_extinction_method none
_refine_ls_goodness_of_fit_ref 1.031
_refine_ls_hydrogen_treatment constr
_refine_ls_matrix_type full
_refine_ls_number_parameters 493
_refine_ls_number_reflns 7083
_refine_ls_number_restraints 0
_refine_ls_restrained_S_all 1.031
_refine_ls_R_factor_all 0.0380
_refine_ls_R_factor_gt 0.0353
_refine_ls_shift/su_max 0.001
_refine_ls_shift/su_mean 0.000
_refine_ls_structure_factor_coef Fsqd
_refine_ls_weighting_details 'calc w=1/[\s^2^(Fo^2^)+(0.0419P)^2^+1.3850P] where P=(Fo^2^+2Fc^2^)/3'
_refine_ls_weighting_scheme calc
_refine_ls_wR_factor_gt 0.0882
_refine_ls_wR_factor_ref 0.0903
_reflns_number_gt 6530
_reflns_number_total 7083
_reflns_threshold_expression >2sigma(I)
_cod_data_source_file c3cp50757b.txt
_cod_data_source_block cn_4tbu
_cod_database_code 7211291

loop_
_space_group_symop_id
_space_group_symop_operation_xyz
1 'x, y, z'
2 '-x+1/2, y+1/2, -z+1/2'
3 '-x, -y, -z'
4 'x-1/2, -y-1/2, z-1/2'

loop_
_atom_site_label
_atom_site_type_symbol
_atom_site_fract_x
_atom_site_fract_y
_atom_site_fract_z
_atom_site_U_iso_or_equiv
_atom_site_adp_type
_atom_site_occupancy
_atom_site_symmetry_multiplicity
_atom_site_calc_flag
_atom_site_refinement_flags
N3 N 0.48641(7) 0.18615(7) 0.23296(3) 0.0228(2) Uani 1 1 d .
N4 N 0.62203(7) 0.05451(8) 0.22345(3) 0.0226(2) Uani 1 1 d .
N1 N 0.31133(7) -0.10440(8) 0.15672(3) 0.0232(2) Uani 1 1 d .
N2 N 0.43701(7) 0.00788(7) 0.19555(3) 0.0216(2) Uani 1 1 d .
C42 C 0.53638(8) 0.14019(9) 0.14805(4) 0.0226(2) Uani 1 1 d .
C15 C 0.35161(9) -0.00460(9) 0.15686(4) 0.0220(2) Uani 1 1 d .
C35 C 0.65295(9) 0.11626(9) 0.26218(4) 0.0226(2) Uani 1 1 d .
C27 C 0.51724(9) 0.09762(9) 0.20031(4) 0.0226(2) Uani 1 1 d .
C9 C 0.52240(9) -0.11201(9) 0.26931(4) 0.0231(2) Uani 1 1 d .
C8 C 0.44711(9) -0.09187(9) 0.22209(4) 0.0217(2) Uani 1 1 d .
C36 C 0.75743(9) 0.09791(9) 0.29398(4) 0.0232(2) Uani 1 1 d .
C44 C 0.59047(9) 0.10117(10) 0.06642(4) 0.0258(2) Uani 1 1 d .
H44 H 0.6105 0.0488 0.0429 0.031 Uiso 1 1 calc R
C14 C 0.51012(9) -0.05716(10) 0.31431(4) 0.0270(3) Uani 1 1 d .
H14 H 0.4547 -0.0043 0.3145 0.032 Uiso 1 1 calc R
C21 C 0.23456(9) 0.26361(10) 0.10262(4) 0.0269(3) Uani 1 1 d .
H21 H 0.2251 0.3368 0.1137 0.032 Uiso 1 1 calc R
C6 C 0.34120(9) -0.27412(9) 0.20777(4) 0.0241(2) Uani 1 1 d .
C22 C 0.28742(9) 0.18856(9) 0.13679(4) 0.0258(2) Uani 1 1 d .
H22 H 0.3135 0.2109 0.1706 0.031 Uiso 1 1 calc R
C28 C 0.56623(9) 0.19897(9) 0.26851(4) 0.0227(2) Uani 1 1 d .
C45 C 0.58580(9) 0.21275(10) 0.05304(4) 0.0245(2) Uani 1 1 d .
C37 C 0.77523(9) 0.12218(10) 0.34577(4) 0.0279(3) Uani 1 1 d .
H37 H 0.7199 0.1546 0.3616 0.033 Uiso 1 1 calc R
C10 C 0.60339(9) -0.18997(10) 0.26995(5) 0.0290(3) Uani 1 1 d .
H10 H 0.6120 -0.2282 0.2396 0.035 Uiso 1 1 calc R
C1 C 0.29120(9) -0.33828(10) 0.16761(5) 0.0275(3) Uani 1 1 d .
H1 H 0.2764 -0.3075 0.1344 0.033 Uiso 1 1 calc R
C46 C 0.55641(9) 0.28608(10) 0.08885(4) 0.0267(3) Uani 1 1 d .
H46 H 0.5525 0.3624 0.0810 0.032 Uiso 1 1 calc R
C7 C 0.36950(9) -0.15955(9) 0.19715(4) 0.0223(2) Uani 1 1 d .
C13 C 0.57899(10) -0.07981(12) 0.35883(5) 0.0346(3) Uani 1 1 d .
H13 H 0.5707 -0.0422 0.3894 0.041 Uiso 1 1 calc R
C29 C 0.56495(9) 0.28443(9) 0.30830(4) 0.0235(2) Uani 1 1 d .
C2 C 0.26280(10) -0.44644(10) 0.17555(5) 0.0327(3) Uani 1 1 d .
H2 H 0.2288 -0.4890 0.1478 0.039 Uiso 1 1 calc R
C34 C 0.65355(9) 0.35100(10) 0.32393(4) 0.0275(3) Uani 1 1 d .
H34 H 0.7182 0.3399 0.3102 0.033 Uiso 1 1 calc R
C5 C 0.36031(9) -0.32106(10) 0.25634(5) 0.0277(3) Uani 1 1 d .
H5 H 0.3931 -0.2784 0.2843 0.033 Uiso 1 1 calc R
C38 C 0.87372(10) 0.09907(11) 0.37435(5) 0.0321(3) Uani 1 1 d .
H38 H 0.8856 0.1156 0.4097 0.038 Uiso 1 1 calc R
C41 C 0.83936(9) 0.04933(9) 0.27155(5) 0.0266(3) Uani 1 1 d .
H41 H 0.8276 0.0316 0.2363 0.032 Uiso 1 1 calc R
C17 C 0.26095(10) 0.05026(10) 0.07234(5) 0.0293(3) Uani 1 1 d .
H17 H 0.2687 -0.0236 0.0617 0.035 Uiso 1 1 calc R
C16 C 0.30239(9) 0.08104(9) 0.12179(4) 0.0232(2) Uani 1 1 d .
C40 C 0.93739(9) 0.02670(10) 0.30017(5) 0.0302(3) Uani 1 1 d .
H40 H 0.9928 -0.0062 0.2846 0.036 Uiso 1 1 calc R
C43 C 0.56658(9) 0.06531(9) 0.11299(4) 0.0251(2) Uani 1 1 d .
H43 H 0.5708 -0.0109 0.1211 0.030 Uiso 1 1 calc R
C48 C 0.61312(10) 0.24914(10) 0.00105(4) 0.0285(3) Uani 1 1 d .
C30 C 0.47059(9) 0.30153(10) 0.32900(4) 0.0267(3) Uani 1 1 d .
H30 H 0.4095 0.2572 0.3182 0.032 Uiso 1 1 calc R
C19 C 0.20865(10) 0.12580(10) 0.03850(5) 0.0314(3) Uani 1 1 d .
H19 H 0.1814 0.1029 0.0049 0.038 Uiso 1 1 calc R
C20 C 0.19508(9) 0.23499(10) 0.05273(4) 0.0264(3) Uani 1 1 d .
C31 C 0.46553(10) 0.38293(11) 0.36524(5) 0.0310(3) Uani 1 1 d .
H31 H 0.4016 0.3933 0.3796 0.037 Uiso 1 1 calc R
C49 C 0.54260(10) 0.18604(11) -0.04151(5) 0.0325(3) Uani 1 1 d .
H49A H 0.5568 0.1070 -0.0376 0.049 Uiso 1 1 calc R
H49B H 0.5591 0.2105 -0.0747 0.049 Uiso 1 1 calc R
H49C H 0.4670 0.2005 -0.0394 0.049 Uiso 1 1 calc R
C47 C 0.53261(9) 0.25109(10) 0.13581(4) 0.0254(2) Uani 1 1 d .
H47 H 0.5137 0.3034 0.1596 0.030 Uiso 1 1 calc R
C50 C 0.59504(12) 0.37272(11) -0.00806(5) 0.0371(3) Uani 1 1 d .
H50A H 0.5201 0.3908 -0.0060 0.056 Uiso 1 1 calc R
H50B H 0.6117 0.3921 -0.0419 0.056 Uiso 1 1 calc R
H50C H 0.6418 0.4143 0.0179 0.056 Uiso 1 1 calc R
C26 C 0.13889(11) 0.43377(11) 0.03506(5) 0.0375(3) Uani 1 1 d .
H26A H 0.1002 0.4356 0.0645 0.056 Uiso 1 1 calc R
H26B H 0.1041 0.4834 0.0086 0.056 Uiso 1 1 calc R
H26C H 0.2131 0.4574 0.0455 0.056 Uiso 1 1 calc R
C39 C 0.95465(10) 0.05208(10) 0.35157(5) 0.0315(3) Uani 1 1 d .
H39 H 1.0222 0.0372 0.3712 0.038 Uiso 1 1 calc R
C51 C 0.73171(10) 0.22390(12) -0.00136(5) 0.0360(3) Uani 1 1 d .
H51A H 0.7769 0.2701 0.0233 0.054 Uiso 1 1 calc R
H51B H 0.7477 0.2393 -0.0357 0.054 Uiso 1 1 calc R
H51C H 0.7461 0.1462 0.0068 0.054 Uiso 1 1 calc R
C3 C 0.28376(10) -0.49287(10) 0.22380(5) 0.0348(3) Uani 1 1 d .
H3 H 0.2653 -0.5673 0.2291 0.042 Uiso 1 1 calc R
C33 C 0.64755(10) 0.43354(10) 0.35958(5) 0.0320(3) Uani 1 1 d .
H33 H 0.7077 0.4796 0.3697 0.038 Uiso 1 1 calc R
C11 C 0.67153(10) -0.21216(11) 0.31450(5) 0.0373(3) Uani 1 1 d .
H11 H 0.7266 -0.2655 0.3146 0.045 Uiso 1 1 calc R
C4 C 0.33183(10) -0.42952(10) 0.26403(5) 0.0322(3) Uani 1 1 d .
H4 H 0.3455 -0.4605 0.2972 0.039 Uiso 1 1 calc R
C32 C 0.55381(10) 0.44898(10) 0.38040(5) 0.0325(3) Uani 1 1 d .
H32 H 0.5502 0.5050 0.4051 0.039 Uiso 1 1 calc R
C12 C 0.65961(11) -0.15689(12) 0.35879(5) 0.0396(3) Uani 1 1 d .
H12 H 0.7068 -0.1718 0.3893 0.047 Uiso 1 1 calc R
C23 C 0.13788(11) 0.31640(11) 0.01402(5) 0.0344(3) Uani 1 1 d .
C24 C 0.02101(13) 0.28002(14) -0.00045(7) 0.0579(5) Uani 1 1 d .
H24A H 0.0190 0.2051 -0.0142 0.087 Uiso 1 1 calc R
H24B H -0.0155 0.3301 -0.0263 0.087 Uiso 1 1 calc R
H24C H -0.0151 0.2816 0.0299 0.087 Uiso 1 1 calc R
C25 C 0.19412(18) 0.31792(16) -0.03331(6) 0.0717(6) Uani 1 1 d .
H25A H 0.2692 0.3394 -0.0236 0.107 Uiso 1 1 calc R
H25B H 0.1584 0.3709 -0.0580 0.107 Uiso 1 1 calc R
H25C H 0.1908 0.2444 -0.0487 0.107 Uiso 1 1 calc R

loop_
_atom_site_aniso_label
_atom_site_aniso_U_11
_atom_site_aniso_U_22
_atom_site_aniso_U_33
_atom_site_aniso_U_23
_atom_site_aniso_U_13
_atom_site_aniso_U_12
N3 0.0250(5) 0.0209(5) 0.0225(5) 0.0000(4) 0.0037(4) -0.0012(4)
N4 0.0225(5) 0.0228(5) 0.0224(5) 0.0010(4) 0.0029(4) -0.0014(4)
N1 0.0227(5) 0.0231(5) 0.0237(5) -0.0007(4) 0.0027(4) 0.0007(4)
N2 0.0225(4) 0.0196(5) 0.0221(5) 0.0000(4) 0.0015(4) -0.0003(4)
C42 0.0196(5) 0.0241(6) 0.0234(6) -0.0009(4) 0.0005(4) -0.0017(4)
C15 0.0211(5) 0.0227(6) 0.0220(6) -0.0018(4) 0.0029(4) 0.0002(4)
C35 0.0239(5) 0.0221(6) 0.0223(6) 0.0020(4) 0.0055(4) -0.0029(5)
C27 0.0226(5) 0.0209(5) 0.0238(6) -0.0019(4) 0.0017(4) -0.0012(4)
C9 0.0222(5) 0.0221(6) 0.0248(6) 0.0029(4) 0.0028(4) -0.0032(5)
C8 0.0232(5) 0.0202(5) 0.0223(6) 0.0003(4) 0.0046(4) 0.0021(4)
C36 0.0228(5) 0.0207(5) 0.0258(6) 0.0028(4) 0.0026(4) -0.0029(5)
C44 0.0264(6) 0.0262(6) 0.0248(6) -0.0040(4) 0.0040(5) 0.0006(5)
C14 0.0242(6) 0.0305(6) 0.0267(6) 0.0001(5) 0.0052(5) -0.0019(5)
C21 0.0272(6) 0.0241(6) 0.0292(6) 0.0002(5) 0.0034(5) 0.0024(5)
C6 0.0194(5) 0.0236(6) 0.0301(6) 0.0001(5) 0.0067(5) 0.0017(5)
C22 0.0268(6) 0.0263(6) 0.0238(6) -0.0012(4) 0.0018(5) 0.0000(5)
C28 0.0229(5) 0.0221(6) 0.0235(6) 0.0026(4) 0.0047(4) -0.0023(5)
C45 0.0216(5) 0.0271(6) 0.0241(6) -0.0015(4) 0.0007(4) -0.0031(5)
C37 0.0267(6) 0.0295(6) 0.0274(6) -0.0001(5) 0.0034(5) -0.0003(5)
C10 0.0282(6) 0.0270(6) 0.0315(7) 0.0018(5) 0.0031(5) 0.0025(5)
C1 0.0247(6) 0.0268(6) 0.0315(6) -0.0007(5) 0.0058(5) -0.0008(5)
C46 0.0295(6) 0.0214(6) 0.0290(6) -0.0001(5) 0.0032(5) -0.0019(5)
C7 0.0219(5) 0.0231(6) 0.0224(6) -0.0004(4) 0.0049(4) 0.0022(4)
C13 0.0343(7) 0.0461(8) 0.0231(6) 0.0006(5) 0.0036(5) -0.0082(6)
C29 0.0263(6) 0.0230(6) 0.0205(6) 0.0020(4) 0.0016(4) 0.0012(5)
C2 0.0277(6) 0.0272(6) 0.0441(8) -0.0058(5) 0.0079(5) -0.0047(5)
C34 0.0266(6) 0.0277(6) 0.0282(6) -0.0006(5) 0.0045(5) -0.0015(5)
C5 0.0246(6) 0.0286(6) 0.0305(6) 0.0020(5) 0.0065(5) 0.0010(5)
C38 0.0320(6) 0.0348(7) 0.0274(6) 0.0008(5) -0.0022(5) -0.0023(5)
C41 0.0278(6) 0.0246(6) 0.0279(6) 0.0018(5) 0.0055(5) -0.0017(5)
C17 0.0328(6) 0.0264(6) 0.0277(6) -0.0030(5) 0.0010(5) 0.0042(5)
C16 0.0197(5) 0.0255(6) 0.0240(6) 0.0011(4) 0.0025(4) -0.0001(4)
C40 0.0245(6) 0.0294(6) 0.0377(7) 0.0066(5) 0.0077(5) 0.0012(5)
C43 0.0255(6) 0.0219(6) 0.0275(6) -0.0011(4) 0.0019(5) 0.0002(5)
C48 0.0320(6) 0.0298(6) 0.0236(6) -0.0013(5) 0.0038(5) -0.0049(5)
C30 0.0250(6) 0.0288(6) 0.0259(6) 0.0003(5) 0.0020(5) -0.0003(5)
C19 0.0359(7) 0.0342(7) 0.0223(6) -0.0032(5) -0.0019(5) 0.0063(5)
C20 0.0234(5) 0.0303(6) 0.0257(6) 0.0026(5) 0.0046(5) 0.0040(5)
C31 0.0302(6) 0.0361(7) 0.0272(6) -0.0015(5) 0.0056(5) 0.0066(5)
C49 0.0358(7) 0.0355(7) 0.0253(6) -0.0010(5) 0.0017(5) -0.0035(6)
C47 0.0276(6) 0.0234(6) 0.0252(6) -0.0038(4) 0.0041(5) -0.0007(5)
C50 0.0523(8) 0.0321(7) 0.0273(6) 0.0032(5) 0.0072(6) -0.0064(6)
C26 0.0408(7) 0.0331(7) 0.0377(7) 0.0084(6) 0.0029(6) 0.0099(6)
C39 0.0233(6) 0.0309(7) 0.0385(7) 0.0071(5) -0.0015(5) -0.0026(5)
C51 0.0343(7) 0.0457(8) 0.0292(7) -0.0063(5) 0.0091(5) -0.0091(6)
C3 0.0287(6) 0.0245(6) 0.0537(8) 0.0036(6) 0.0147(6) -0.0027(5)
C33 0.0337(6) 0.0293(6) 0.0315(7) -0.0041(5) -0.0005(5) -0.0048(5)
C11 0.0307(6) 0.0381(7) 0.0414(8) 0.0094(6) -0.0007(6) 0.0072(6)
C4 0.0281(6) 0.0315(7) 0.0390(7) 0.0094(5) 0.0114(5) 0.0018(5)
C32 0.0408(7) 0.0298(6) 0.0260(6) -0.0057(5) 0.0013(5) 0.0049(6)
C12 0.0320(7) 0.0523(8) 0.0315(7) 0.0131(6) -0.0050(5) -0.0015(6)
C23 0.0403(7) 0.0356(7) 0.0265(6) 0.0036(5) 0.0025(5) 0.0138(6)
C24 0.0517(9) 0.0453(9) 0.0660(11) -0.0063(8) -0.0274(8) 0.0155(8)
C25 0.1193(17) 0.0621(11) 0.0406(9) 0.0255(8) 0.0355(10) 0.0489(11)

loop_
_atom_type_symbol
_atom_type_description
_atom_type_scat_dispersion_real
_atom_type_scat_dispersion_imag
_atom_type_scat_source
C C 0.0181 0.0091 'International Tables Vol C Tables 4.2.6.8 and 6.1.1.4'
H H 0.0000 0.0000 'International Tables Vol C Tables 4.2.6.8 and 6.1.1.4'
N N 0.0311 0.0180 'International Tables Vol C Tables 4.2.6.8 and 6.1.1.4'

loop_
_geom_angle_atom_site_label_1
_geom_angle_atom_site_label_2
_geom_angle_atom_site_label_3
_geom_angle
C28 N3 C27 105.96(9)
C35 N4 C27 106.02(9)
C15 N1 C7 106.46(9)
C15 N2 C27 126.37(9)
C15 N2 C8 106.41(9)
C8 N2 C27 125.74(9)
C43 C42 C27 118.53(10)
C47 C42 C27 122.42(10)
C47 C42 C43 118.86(10)
N1 C15 N2 111.24(10)
N1 C15 C16 121.51(10)
N2 C15 C16 127.07(10)
N4 C35 C36 120.73(10)
N4 C35 C28 109.60(10)
C36 C35 C28 129.62(10)
N3 C27 N4 108.28(9)
N3 C27 N2 110.71(9)
N3 C27 C42 112.10(9)
N4 C27 N2 109.60(9)
N4 C27 C42 104.37(9)
N2 C27 C42 111.53(9)
C14 C9 C8 120.54(10)
C10 C9 C8 120.25(10)
C10 C9 C14 119.14(11)
N2 C8 C9 124.77(10)
C7 C8 N2 105.67(9)
C7 C8 C9 129.41(10)
C37 C36 C35 122.40(10)
C37 C36 C41 119.11(11)
C41 C36 C35 118.41(10)
C45 C44 H44 119.2
C43 C44 H44 119.2
C43 C44 C45 121.64(11)
C9 C14 H14 120.0
C13 C14 C9 119.96(11)
C13 C14 H14 120.0
C22 C21 H21 119.0
C22 C21 C20 122.03(11)
C20 C21 H21 119.0
C1 C6 C7 118.50(10)
C1 C6 C5 118.31(11)
C5 C6 C7 123.18(11)
C21 C22 H22 119.8
C16 C22 C21 120.32(11)
C16 C22 H22 119.8
N3 C28 C35 109.91(10)
N3 C28 C29 121.26(10)
C29 C28 C35 128.83(10)
C44 C45 C48 120.02(10)
C46 C45 C44 116.91(11)
C46 C45 C48 123.07(11)
C36 C37 H37 120.0
C38 C37 C36 120.04(11)
C38 C37 H37 120.0
C9 C10 H10 119.7
C11 C10 C9 120.51(12)
C11 C10 H10 119.7
C6 C1 H1 119.6
C2 C1 C6 120.81(12)
C2 C1 H1 119.6
C45 C46 H46 119.0
C47 C46 C45 121.97(11)
C47 C46 H46 119.0
N1 C7 C6 119.34(10)
C8 C7 N1 110.18(10)
C8 C7 C6 130.46(10)
C14 C13 H13 119.9
C12 C13 C14 120.23(12)
C12 C13 H13 119.9
C34 C29 C28 121.84(10)
C34 C29 C30 119.31(11)
C30 C29 C28 118.79(10)
C1 C2 H2 119.8
C1 C2 C3 120.41(12)
C3 C2 H2 119.8
C29 C34 H34 119.9
C33 C34 C29 120.11(11)
C33 C34 H34 119.9
C6 C5 H5 119.7
C4 C5 C6 120.59(12)
C4 C5 H5 119.7
C37 C38 H38 119.8
C39 C38 C37 120.30(12)
C39 C38 H38 119.8
C36 C41 H41 119.7
C40 C41 C36 120.61(11)
C40 C41 H41 119.7
C16 C17 H17 119.6
C19 C17 H17 119.6
C19 C17 C16 120.82(11)
C22 C16 C15 123.19(10)
C22 C16 C17 118.40(11)
C17 C16 C15 118.19(10)
C41 C40 H40 120.1
C41 C40 C39 119.84(11)
C39 C40 H40 120.1
C42 C43 H43 119.8
C44 C43 C42 120.40(11)
C44 C43 H43 119.8
C45 C48 C49 109.56(10)
C45 C48 C51 109.04(10)
C49 C48 C51 109.47(10)
C50 C48 C45 112.12(10)
C50 C48 C49 108.40(10)
C50 C48 C51 108.20(11)
C29 C30 H30 119.8
C31 C30 C29 120.37(11)
C31 C30 H30 119.8
C17 C19 H19 119.3
C17 C19 C20 121.40(11)
C20 C19 H19 119.3
C21 C20 C19 117.00(11)
C21 C20 C23 123.16(11)
C19 C20 C23 119.83(11)
C30 C31 H31 120.0
C32 C31 C30 119.93(11)
C32 C31 H31 120.0
C48 C49 H49A 109.5
C48 C49 H49B 109.5
C48 C49 H49C 109.5
H49A C49 H49B 109.5
H49A C49 H49C 109.5
H49B C49 H49C 109.5
C42 C47 C46 120.21(11)
C42 C47 H47 119.9
C46 C47 H47 119.9
C48 C50 H50A 109.5
C48 C50 H50B 109.5
C48 C50 H50C 109.5
H50A C50 H50B 109.5
H50A C50 H50C 109.5
H50B C50 H50C 109.5
H26A C26 H26B 109.5
H26A C26 H26C 109.5
H26B C26 H26C 109.5
C23 C26 H26A 109.5
C23 C26 H26B 109.5
C23 C26 H26C 109.5
C38 C39 C40 120.09(11)
C38 C39 H39 120.0
C40 C39 H39 120.0
C48 C51 H51A 109.5
C48 C51 H51B 109.5
C48 C51 H51C 109.5
H51A C51 H51B 109.5
H51A C51 H51C 109.5
H51B C51 H51C 109.5
C2 C3 H3 120.4
C4 C3 C2 119.26(12)
C4 C3 H3 120.4
C34 C33 H33 119.9
C34 C33 C32 120.14(11)
C32 C33 H33 119.9
C10 C11 H11 120.0
C12 C11 C10 120.08(12)
C12 C11 H11 120.0
C5 C4 H4 119.7
C3 C4 C5 120.60(12)
C3 C4 H4 119.7
C31 C32 C33 120.13(11)
C31 C32 H32 119.9
C33 C32 H32 119.9
C13 C12 H12 120.0
C11 C12 C13 120.06(12)
C11 C12 H12 120.0
C20 C23 C26 112.31(10)
C20 C23 C24 108.95(11)
C26 C23 C24 108.46(11)
C25 C23 C20 109.21(11)
C25 C23 C26 107.92(12)
C25 C23 C24 109.97(14)
C23 C24 H24A 109.5
C23 C24 H24B 109.5
C23 C24 H24C 109.5
H24A C24 H24B 109.5
H24A C24 H24C 109.5
H24B C24 H24C 109.5
C23 C25 H25A 109.5
C23 C25 H25B 109.5
C23 C25 H25C 109.5
H25A C25 H25B 109.5
H25A C25 H25C 109.5
H25B C25 H25C 109.5

loop_
_geom_bond_atom_site_label_1
_geom_bond_atom_site_label_2
_geom_bond_distance
N3 C27 1.4682(14)
N3 C28 1.2857(15)
N4 C35 1.2861(14)
N4 C27 1.4712(14)
N1 C15 1.3147(15)
N1 C7 1.3819(14)
N2 C15 1.3846(14)
N2 C27 1.4808(14)
N2 C8 1.3981(14)
C42 C27 1.5309(15)
C42 C43 1.3928(16)
C42 C47 1.3852(16)
C15 C16 1.4720(15)
C35 C36 1.4756(15)
C35 C28 1.5127(16)
C9 C8 1.4788(16)
C9 C14 1.3949(16)
C9 C10 1.3917(17)
C8 C7 1.3731(16)
C36 C37 1.3910(16)
C36 C41 1.3959(16)
C44 H44 0.9500
C44 C45 1.4006(17)
C44 C43 1.3832(16)
C14 H14 0.9500
C14 C13 1.3887(17)
C21 H21 0.9500
C21 C22 1.3867(16)
C21 C20 1.3888(17)
C6 C1 1.3949(17)
C6 C7 1.4745(16)
C6 C5 1.3974(17)
C22 H22 0.9500
C22 C16 1.3865(16)
C28 C29 1.4822(15)
C45 C46 1.3911(16)
C45 C48 1.5335(16)
C37 H37 0.9500
C37 C38 1.3875(17)
C10 H10 0.9500
C10 C11 1.3834(18)
C1 H1 0.9500
C1 C2 1.3863(17)
C46 H46 0.9500
C46 C47 1.3894(16)
C13 H13 0.9500
C13 C12 1.383(2)
C29 C34 1.3936(17)
C29 C30 1.3966(16)
C2 H2 0.9500
C2 C3 1.3884(19)
C34 H34 0.9500
C34 C33 1.3878(17)
C5 H5 0.9500
C5 C4 1.3888(17)
C38 H38 0.9500
C38 C39 1.3827(18)
C41 H41 0.9500
C41 C40 1.3821(17)
C17 H17 0.9500
C17 C16 1.3911(16)
C17 C19 1.3828(17)
C40 H40 0.9500
C40 C39 1.3837(18)
C43 H43 0.9500
C48 C49 1.5373(17)
C48 C50 1.5329(18)
C48 C51 1.5377(17)
C30 H30 0.9500
C30 C31 1.3871(17)
C19 H19 0.9500
C19 C20 1.3967(17)
C20 C23 1.5295(16)
C31 H31 0.9500
C31 C32 1.3846(18)
C49 H49A 0.9800
C49 H49B 0.9800
C49 H49C 0.9800
C47 H47 0.9500
C50 H50A 0.9800
C50 H50B 0.9800
C50 H50C 0.9800
C26 H26A 0.9800
C26 H26B 0.9800
C26 H26C 0.9800
C26 C23 1.5310(18)
C39 H39 0.9500
C51 H51A 0.9800
C51 H51B 0.9800
C51 H51C 0.9800
C3 H3 0.9500
C3 C4 1.3825(19)
C33 H33 0.9500
C33 C32 1.3883(18)
C11 H11 0.9500
C11 C12 1.380(2)
C4 H4 0.9500
C32 H32 0.9500
C12 H12 0.9500
C23 C24 1.534(2)
C23 C25 1.529(2)
C24 H24A 0.9800
C24 H24B 0.9800
C24 H24C 0.9800
C25 H25A 0.9800
C25 H25B 0.9800
C25 H25C 0.9800
